data_1527045
loop_
_publ_author_name
'Zhu, L.'
'Seff, K.'

_publ_section_title
;
 Rate of Tl(+) exchange into single crystals of zeolite X
;
_journal_name_full 'Microporous and Mesoporous Materials'
_journal_page_first 187
_journal_page_last 193
_journal_volume 39
_journal_year 2000
_chemical_formula_sum 'Al92 Na9.17 O384 Si100 Tl82.94'
_chemical_name_systematic 'Tl82.94 Na9.17 (Al92 Si100 O384)'
_space_group_IT_number 203
_symmetry_space_group_name_Hall '-F 2uv 2vw 3'
_symmetry_space_group_name_H-M 'F d -3 :2'
_cell_angle_alpha 90
_cell_angle_beta 90
_cell_angle_gamma 90
_cell_formula_units_Z 1
_cell_length_a 25.071
_cell_length_b 25.071
_cell_length_c 25.071
_cell_volume 15758.503
_citation_journal_id_ASTM MIMMFJ
_cod_data_source_file Zhu_MIMMFJ_2000_242.cif
_cod_data_source_block Al92Na9.17O384Si100Tl82.94
_cod_original_cell_volume 15758.5
_cod_database_code 1527045

loop_
_symmetry_equiv_pos_as_xyz
x,y,z
-x+1/4,-y+1/4,z
x,-y+1/4,-z+1/4
-x+1/4,y,-z+1/4
z,x,y
-z+1/4,-x+1/4,y
z,-x+1/4,-y+1/4
-z+1/4,x,-y+1/4
y,z,x
y,-z+1/4,-x+1/4
-y+1/4,z,-x+1/4
-y+1/4,-z+1/4,x
-x,-y,-z
x-1/4,y-1/4,-z
-x,y-1/4,z-1/4
x-1/4,-y,z-1/4
-z,-x,-y
z-1/4,x-1/4,-y
-z,x-1/4,y-1/4
z-1/4,-x,y-1/4
-y,-z,-x
-y,z-1/4,x-1/4
y-1/4,-z,x-1/4
y-1/4,z-1/4,-x
x,y+1/2,z+1/2
-x+1/4,-y+3/4,z+1/2
x,-y+3/4,-z+3/4
-x+1/4,y+1/2,-z+3/4
z,x+1/2,y+1/2
-z+1/4,-x+3/4,y+1/2
z,-x+3/4,-y+3/4
-z+1/4,x+1/2,-y+3/4
y,z+1/2,x+1/2
y,-z+3/4,-x+3/4
-y+1/4,z+1/2,-x+3/4
-y+1/4,-z+3/4,x+1/2
-x,-y+1/2,-z+1/2
x-1/4,y+1/4,-z+1/2
-x,y+1/4,z+1/4
x-1/4,-y+1/2,z+1/4
-z,-x+1/2,-y+1/2
z-1/4,x+1/4,-y+1/2
-z,x+1/4,y+1/4
z-1/4,-x+1/2,y+1/4
-y,-z+1/2,-x+1/2
-y,z+1/4,x+1/4
y-1/4,-z+1/2,x+1/4
y-1/4,z+1/4,-x+1/2
x+1/2,y,z+1/2
-x+3/4,-y+1/4,z+1/2
x+1/2,-y+1/4,-z+3/4
-x+3/4,y,-z+3/4
z+1/2,x,y+1/2
-z+3/4,-x+1/4,y+1/2
z+1/2,-x+1/4,-y+3/4
-z+3/4,x,-y+3/4
y+1/2,z,x+1/2
y+1/2,-z+1/4,-x+3/4
-y+3/4,z,-x+3/4
-y+3/4,-z+1/4,x+1/2
-x+1/2,-y,-z+1/2
x+1/4,y-1/4,-z+1/2
-x+1/2,y-1/4,z+1/4
x+1/4,-y,z+1/4
-z+1/2,-x,-y+1/2
z+1/4,x-1/4,-y+1/2
-z+1/2,x-1/4,y+1/4
z+1/4,-x,y+1/4
-y+1/2,-z,-x+1/2
-y+1/2,z-1/4,x+1/4
y+1/4,-z,x+1/4
y+1/4,z-1/4,-x+1/2
x+1/2,y+1/2,z
-x+3/4,-y+3/4,z
x+1/2,-y+3/4,-z+1/4
-x+3/4,y+1/2,-z+1/4
z+1/2,x+1/2,y
-z+3/4,-x+3/4,y
z+1/2,-x+3/4,-y+1/4
-z+3/4,x+1/2,-y+1/4
y+1/2,z+1/2,x
y+1/2,-z+3/4,-x+1/4
-y+3/4,z+1/2,-x+1/4
-y+3/4,-z+3/4,x
-x+1/2,-y+1/2,-z
x+1/4,y+1/4,-z
-x+1/2,y+1/4,z-1/4
x+1/4,-y+1/2,z-1/4
-z+1/2,-x+1/2,-y
z+1/4,x+1/4,-y
-z+1/2,x+1/4,y-1/4
z+1/4,-x+1/2,y-1/4
-y+1/2,-z+1/2,-x
-y+1/2,z+1/4,x-1/4
y+1/4,-z+1/2,x-1/4
y+1/4,z+1/4,-x

loop_
_atom_site_label
_atom_site_type_symbol
_atom_site_fract_x
_atom_site_fract_y
_atom_site_fract_z
_atom_site_occupancy
_atom_site_U_iso_or_equiv
O3 O-2 -0.0282 0.0743 0.0718 1 0.0
Tl3 Tl+1 0.0691 0.0699 0.4192 0.168 0.0
Tl1 Tl+1 0.073 0.073 0.073 0.775 0.0
O4 O-2 -0.0728 0.0738 0.1768 1 0.0
O1 O-2 0.8931 0.0007 0.1035 1 0.0
Al1 Al+3 -0.0537 0.036 0.1243 0.9583 0.0
Si2 Si+4 -0.0537 0.036 0.1243 0.0417 0.0
Na1 Na+1 0 0 0 0.225 0.0
Tl4 Tl+1 0.111 0.1353 0.4073 0.169 0.0
Si1 Si+4 -0.0527 0.1254 0.036 1 0.0
O2 O-2 0.0019 0.0027 0.144 1 0.0
Tl2 Tl+1 0.2524 0.2524 0.2524 0.806 0.0
